data_7107236
loop_
_publ_author_name
'Kwang-Ming Lee'
'Jack C. C. Chen'
'Hsing-Yin Chen'
'Ivan J. B. Lin'

_publ_section_title
;
 A triple helical structure supported solely by C-HO hydrogen bonding
;
_journal_name_full Chem.Commun.
_journal_page_first 1242
_journal_paper_doi 10.1039/c1cc15656j
_journal_volume 48
_journal_year 2012
_chemical_formula_moiety 'C9 H10 F6 N5 O P'
_chemical_formula_sum 'C9 H10 F6 N5 O P'
_chemical_formula_weight 349.19
_chemical_name_systematic
;
?
;
_space_group_IT_number 19
_symmetry_cell_setting orthorhombic
_symmetry_space_group_name_Hall 'P 2ac 2ab'
_symmetry_space_group_name_H-M 'P 21 21 21'
_atom_sites_solution_hydrogens geom
_atom_sites_solution_primary direct
_atom_sites_solution_secondary difmap
_audit_creation_method SHELXL-97
_cell_angle_alpha 90.00
_cell_angle_beta 90.00
_cell_angle_gamma 90.00
_cell_formula_units_Z 4
_cell_length_a 5.5476(8)
_cell_length_b 11.7755(16)
_cell_length_c 20.368(2)
_cell_measurement_reflns_used 39
_cell_measurement_temperature 293(2)
_cell_measurement_theta_max 24.989
_cell_measurement_theta_min 10.092
_cell_volume 1330.6(3)
_computing_cell_refinement 'Bruker XSCANS'
_computing_data_collection 'Bruker XSCANS'
_computing_data_reduction 'Bruker SHELXTL'
_computing_molecular_graphics 'Bruker SHELXTL'
_computing_publication_material 'Bruker SHELXTL'
_computing_structure_refinement 'Bruker SHELXTL'
_computing_structure_solution 'Bruker SHELXTL'
_diffrn_ambient_temperature 293(2)
_diffrn_measured_fraction_theta_full 1.000
_diffrn_measured_fraction_theta_max 1.000
_diffrn_measurement_device_type 'Bruker P4'
_diffrn_measurement_method '\w scans'
_diffrn_radiation_monochromator graphite
_diffrn_radiation_source 'fine-focus sealed tube'
_diffrn_radiation_type MoK\a
_diffrn_radiation_wavelength 0.71073
_diffrn_reflns_av_R_equivalents 0.0172
_diffrn_reflns_av_sigmaI/netI 0.0321
_diffrn_reflns_limit_h_max 6
_diffrn_reflns_limit_h_min -6
_diffrn_reflns_limit_k_max 14
_diffrn_reflns_limit_k_min -14
_diffrn_reflns_limit_l_max 24
_diffrn_reflns_limit_l_min -24
_diffrn_reflns_number 2785
_diffrn_reflns_theta_full 25.00
_diffrn_reflns_theta_max 25.00
_diffrn_reflns_theta_min 2.00
_diffrn_standards_interval_count 97
_diffrn_standards_number 0
_exptl_absorpt_coefficient_mu 0.288
_exptl_absorpt_correction_T_max 0.944
_exptl_absorpt_correction_T_min 0.933
_exptl_absorpt_correction_type empirical
_exptl_absorpt_process_details 'XSCANS 2.1/SHELXTL 5.1, Bruker AXS'
_exptl_crystal_colour colorless
_exptl_crystal_density_diffrn 1.743
_exptl_crystal_density_method 'not measured'
_exptl_crystal_description column
_exptl_crystal_F_000 704
_exptl_crystal_size_max 0.40
_exptl_crystal_size_mid 0.20
_exptl_crystal_size_min 0.20
_refine_diff_density_max 0.211
_refine_diff_density_min -0.206
_refine_diff_density_rms 0.043
_refine_ls_abs_structure_details 'Flack H D (1983), Acta Cryst. A39, 876-881'
_refine_ls_abs_structure_Flack -0.02(14)
_refine_ls_extinction_coef 0.0088(18)
_refine_ls_extinction_expression Fc^*^=kFc[1+0.001xFc^2^\l^3^/sin(2\q)]^-1/4^
_refine_ls_extinction_method SHELXL
_refine_ls_goodness_of_fit_ref 1.036
_refine_ls_hydrogen_treatment mixed
_refine_ls_matrix_type full
_refine_ls_number_parameters 294
_refine_ls_number_reflns 2346
_refine_ls_number_restraints 0
_refine_ls_restrained_S_all 1.036
_refine_ls_R_factor_all 0.0427
_refine_ls_R_factor_gt 0.0368
_refine_ls_shift/su_max 0.006
_refine_ls_shift/su_mean 0.000
_refine_ls_structure_factor_coef Fsqd
_refine_ls_weighting_details 'calc w=1/[\s^2^(Fo^2^)+(0.0600P)^2^+0.2460P] where P=(Fo^2^+2Fc^2^)/3'
_refine_ls_weighting_scheme calc
_refine_ls_wR_factor_gt 0.0944
_refine_ls_wR_factor_ref 0.0993
_reflns_number_gt 2111
_reflns_number_total 2346
_reflns_threshold_expression >2sigma(I)
_cod_data_source_file c1cc15656j.txt
_cod_data_source_block 2
_cod_original_cell_volume 1330.5(3)
_cod_database_code 7107236

loop_
_symmetry_equiv_pos_as_xyz
'x, y, z'
'-x+1/2, -y, z+1/2'
'-x, y+1/2, -z+1/2'
'x+1/2, -y+1/2, -z'

loop_
_atom_site_label
_atom_site_type_symbol
_atom_site_fract_x
_atom_site_fract_y
_atom_site_fract_z
_atom_site_U_iso_or_equiv
_atom_site_adp_type
_atom_site_occupancy
_atom_site_symmetry_multiplicity
_atom_site_calc_flag
_atom_site_refinement_flags
_atom_site_disorder_assembly
_atom_site_disorder_group
P1 P -0.57031(14) 0.26092(8) 0.79349(3) 0.0485(3) Uani 1 1 d . . .
O1 O -1.3274(4) 0.29065(14) 0.55849(9) 0.0429(5) Uani 1 1 d . . .
N1 N -0.8046(4) 0.05429(16) 0.58278(10) 0.0338(5) Uani 1 1 d . . .
N2 N -0.9797(4) 0.19279(17) 0.63278(10) 0.0341(5) Uani 1 1 d . . .
N3 N -0.7439(4) -0.10807(18) 0.51960(11) 0.0402(5) Uani 1 1 d . . .
N4 N -0.3258(4) -0.01554(18) 0.46493(11) 0.0420(5) Uani 1 1 d . . .
N5 N -1.3711(6) 0.4414(2) 0.62380(14) 0.0492(6) Uani 1 1 d . . .
C1 C -0.8223(5) 0.1671(2) 0.58735(12) 0.0329(5) Uani 1 1 d . . .
C2 C -0.9609(5) 0.0069(2) 0.62791(14) 0.0434(7) Uani 1 1 d . . .
C3 C -1.0694(6) 0.0927(2) 0.65918(14) 0.0450(6) Uani 1 1 d . . .
C4 C -0.6591(5) -0.00700(19) 0.53633(11) 0.0325(5) Uani 1 1 d . . .
C5 C -0.4501(5) 0.0393(2) 0.51133(13) 0.0377(6) Uani 1 1 d . . .
C6 C -0.4113(6) -0.1170(2) 0.44694(14) 0.0443(6) Uani 1 1 d . . .
C7 C -0.6115(6) -0.1616(2) 0.47544(15) 0.0468(7) Uani 1 1 d . . .
C8 C -1.0557(5) 0.3081(2) 0.64954(12) 0.0376(6) Uani 1 1 d . . .
C9 C -1.2660(5) 0.34530(19) 0.60705(11) 0.0329(5) Uani 1 1 d . . .
F1 F -0.5508(13) 0.2230(10) 0.7180(5) 0.051(3) Uani 0.50 1 d P A 1
F6 F -0.566(3) 0.2726(14) 0.8672(8) 0.120(6) Uani 0.50 1 d P A 1
F2 F -0.335(2) 0.3373(9) 0.7883(7) 0.084(3) Uani 0.50 1 d P A 1
F3 F -0.777(3) 0.1662(8) 0.8022(6) 0.091(3) Uani 0.50 1 d P A 1
F4 F -0.3741(18) 0.1657(10) 0.8058(6) 0.111(4) Uani 0.50 1 d P A 1
F5 F -0.7603(17) 0.3503(12) 0.7755(6) 0.097(4) Uani 0.50 1 d P A 1
F6' F -0.611(3) 0.3156(12) 0.8676(8) 0.084(3) Uani 0.50 1 d P A 2
F3' F -0.830(3) 0.2147(12) 0.7944(7) 0.143(6) Uani 0.50 1 d P A 2
F2' F -0.342(3) 0.3228(16) 0.7866(8) 0.169(9) Uani 0.50 1 d P A 2
F5' F -0.687(3) 0.3751(13) 0.7701(8) 0.158(7) Uani 0.50 1 d P A 2
F4' F -0.461(3) 0.1519(8) 0.8194(7) 0.144(6) Uani 0.50 1 d P A 2
F1' F -0.546(2) 0.2336(13) 0.7179(6) 0.089(5) Uani 0.50 1 d P A 2
H3 H -1.203(6) 0.087(2) 0.6930(14) 0.049(8) Uiso 1 1 d . . .
H6 H -0.329(6) -0.146(2) 0.4153(14) 0.040(8) Uiso 1 1 d . . .
H81 H -0.925(6) 0.351(2) 0.6433(13) 0.033(7) Uiso 1 1 d . . .
H2 H -0.975(6) -0.075(3) 0.6340(15) 0.055(9) Uiso 1 1 d . . .
H52 H -1.327(7) 0.474(3) 0.6595(16) 0.054(9) Uiso 1 1 d . . .
H51 H -1.488(9) 0.469(3) 0.605(2) 0.082(14) Uiso 1 1 d . . .
H1 H -0.740(5) 0.209(2) 0.5636(12) 0.027(7) Uiso 1 1 d . . .
H82 H -1.103(5) 0.305(2) 0.6993(14) 0.036(7) Uiso 1 1 d . . .
H7 H -0.668(7) -0.218(3) 0.4639(15) 0.053(10) Uiso 1 1 d . . .
H5 H -0.384(5) 0.112(2) 0.5259(12) 0.038(7) Uiso 1 1 d . . .

loop_
_atom_site_aniso_label
_atom_site_aniso_U_11
_atom_site_aniso_U_22
_atom_site_aniso_U_33
_atom_site_aniso_U_23
_atom_site_aniso_U_13
_atom_site_aniso_U_12
P1 0.0402(4) 0.0682(5) 0.0371(4) 0.0033(4) -0.0001(3) 0.0003(4)
O1 0.0523(11) 0.0364(9) 0.0399(10) -0.0042(8) -0.0068(9) -0.0003(9)
N1 0.0348(11) 0.0316(10) 0.0350(11) 0.0020(8) 0.0032(9) 0.0017(10)
N2 0.0369(11) 0.0350(10) 0.0305(10) 0.0023(8) -0.0006(9) 0.0022(9)
N3 0.0454(12) 0.0305(10) 0.0446(12) 0.0009(9) 0.0022(10) -0.0019(10)
N4 0.0425(12) 0.0370(11) 0.0466(13) -0.0001(9) 0.0076(11) 0.0040(10)
N5 0.0591(16) 0.0382(12) 0.0503(15) -0.0071(11) -0.0001(13) 0.0122(13)
C1 0.0343(12) 0.0331(12) 0.0313(12) 0.0002(10) 0.0026(11) -0.0017(11)
C2 0.0471(16) 0.0368(14) 0.0463(15) 0.0093(11) 0.0100(13) 0.0049(13)
C3 0.0478(15) 0.0436(14) 0.0435(14) 0.0073(11) 0.0122(14) 0.0035(14)
C4 0.0377(13) 0.0288(11) 0.0310(11) 0.0031(9) -0.0035(10) 0.0051(11)
C5 0.0378(13) 0.0311(12) 0.0440(13) 0.0009(11) 0.0005(12) 0.0028(11)
C6 0.0545(17) 0.0330(13) 0.0455(15) -0.0001(12) 0.0077(15) 0.0056(13)
C7 0.0561(18) 0.0299(13) 0.0544(16) -0.0045(12) 0.0021(14) -0.0020(14)
C8 0.0399(13) 0.0368(13) 0.0359(13) -0.0071(10) 0.0029(12) -0.0029(12)
C9 0.0381(13) 0.0286(11) 0.0318(12) 0.0006(10) 0.0066(10) -0.0029(10)
F1 0.035(3) 0.063(4) 0.055(6) -0.027(4) 0.004(3) -0.001(3)
F6 0.078(5) 0.241(18) 0.040(3) -0.027(9) 0.009(3) 0.036(9)
F2 0.073(6) 0.089(4) 0.090(7) -0.026(4) 0.010(5) -0.039(4)
F3 0.091(8) 0.102(5) 0.079(5) 0.027(4) 0.007(4) -0.038(4)
F4 0.086(5) 0.161(11) 0.086(4) 0.017(6) -0.031(4) 0.064(6)
F5 0.065(3) 0.135(10) 0.090(6) -0.052(6) -0.031(3) 0.048(4)
F6' 0.080(7) 0.130(6) 0.041(3) -0.023(4) 0.008(4) 0.019(5)
F3' 0.064(5) 0.271(18) 0.094(5) 0.051(10) -0.007(4) -0.070(10)
F2' 0.145(11) 0.288(19) 0.075(7) -0.079(9) 0.048(7) -0.146(11)
F5' 0.261(19) 0.095(6) 0.117(7) -0.002(5) -0.023(11) 0.103(10)
F4' 0.197(14) 0.061(4) 0.175(12) 0.065(6) -0.071(9) -0.016(6)
F1' 0.117(8) 0.106(8) 0.044(6) 0.003(5) -0.007(5) -0.015(7)

loop_
_atom_type_symbol
_atom_type_description
_atom_type_scat_dispersion_real
_atom_type_scat_dispersion_imag
_atom_type_scat_source
C C 0.0033 0.0016 'International Tables Vol C Tables 4.2.6.8 and 6.1.1.4'
H H 0.0000 0.0000 'International Tables Vol C Tables 4.2.6.8 and 6.1.1.4'
N N 0.0061 0.0033 'International Tables Vol C Tables 4.2.6.8 and 6.1.1.4'
O O 0.0106 0.0060 'International Tables Vol C Tables 4.2.6.8 and 6.1.1.4'
F F 0.0171 0.0103 'International Tables Vol C Tables 4.2.6.8 and 6.1.1.4'
P P 0.1023 0.0942 'International Tables Vol C Tables 4.2.6.8 and 6.1.1.4'

loop_
_geom_angle_atom_site_label_1
_geom_angle_atom_site_label_2
_geom_angle_atom_site_label_3
_geom_angle
F2' P1 F6 92.1(10)
F2' P1 F4' 96.2(9)
F6 P1 F4' 74.0(8)
F2' P1 F5 103.2(10)
F6 P1 F5 100.7(7)
F4' P1 F5 160.1(8)
F2' P1 F3' 169.5(10)
F6 P1 F3' 92.0(10)
F4' P1 F3' 94.1(7)
F5 P1 F3' 66.6(7)
F2' P1 F5' 84.2(10)
F6 P1 F5' 103.3(8)
F4' P1 F5' 177.3(8)
F5 P1 F5' 19.0(10)
F3' P1 F5' 85.5(8)
F2' P1 F1' 86.2(8)
F6 P1 F1' 171.3(7)
F4' P1 F1' 97.6(7)
F5 P1 F1' 88.0(7)
F3' P1 F1' 91.1(8)
F5' P1 F1' 85.1(8)
F2' P1 F4 77.0(9)
F6 P1 F4 84.1(6)
F4' P1 F4 21.4(7)
F5 P1 F4 175.2(6)
F3' P1 F4 113.0(7)
F5' P1 F4 160.1(8)
F1' P1 F4 87.2(7)
F2' P1 F2 4.9(11)
F6 P1 F2 90.1(9)
F4' P1 F2 100.0(7)
F5 P1 F2 99.2(7)
F3' P1 F2 165.8(6)
F5' P1 F2 80.4(8)
F1' P1 F2 88.9(7)
F4 P1 F2 81.2(6)
F2' P1 F1 89.3(7)
F6 P1 F1 168.1(7)
F4' P1 F1 94.1(7)
F5 P1 F1 90.5(6)
F3' P1 F1 88.6(7)
F5' P1 F1 88.6(7)
F1' P1 F1 4.5(10)
F4 P1 F1 84.7(5)
F2 P1 F1 92.2(6)
F2' P1 F3 165.8(9)
F6 P1 F3 88.0(9)
F4' P1 F3 70.1(6)
F5 P1 F3 90.8(7)
F3' P1 F3 24.2(7)
F5' P1 F3 109.6(8)
F1' P1 F3 91.5(7)
F4 P1 F3 88.9(6)
F2 P1 F3 170.0(5)
F1 P1 F3 87.8(6)
F2' P1 F6' 90.7(8)
F6 P1 F6' 19.8(9)
F4' P1 F6' 93.8(7)
F5 P1 F6' 81.8(6)
F3' P1 F6' 89.9(9)
F5' P1 F6' 83.5(8)
F1' P1 F6' 168.4(8)
F4 P1 F6' 103.0(6)
F2 P1 F6' 87.3(8)
F1 P1 F6' 172.0(6)
F3 P1 F6' 94.2(8)
C1 N1 C2 108.1(2)
C1 N1 C4 125.9(2)
C2 N1 C4 126.0(2)
C1 N2 C3 108.5(2)
C1 N2 C8 124.9(2)
C3 N2 C8 126.5(2)
C7 N3 C4 114.0(2)
C5 N4 C6 116.3(3)
N2 C1 N1 109.1(2)
C3 C2 N1 107.1(2)
C2 C3 N2 107.2(2)
N3 C4 C5 124.0(2)
N3 C4 N1 114.9(2)
C5 C4 N1 121.1(2)
N4 C5 C4 120.3(2)
N4 C6 C7 121.2(3)
N3 C7 C6 124.1(3)
N2 C8 C9 110.9(2)
O1 C9 N5 122.4(3)
O1 C9 C8 121.4(2)
N5 C9 C8 116.1(2)

loop_
_geom_bond_atom_site_label_1
_geom_bond_atom_site_label_2
_geom_bond_distance
P1 F2' 1.466(16)
P1 F6 1.508(17)
P1 F4' 1.516(9)
P1 F5 1.534(11)
P1 F3' 1.540(13)
P1 F5' 1.566(13)
P1 F1' 1.579(12)
P1 F4 1.583(9)
P1 F2 1.588(12)
P1 F1 1.605(10)
P1 F3 1.608(12)
P1 F6' 1.656(14)
O1 C9 1.228(3)
N1 C1 1.336(3)
N1 C2 1.381(4)
N1 C4 1.438(3)
N2 C1 1.308(3)
N2 C3 1.388(3)
N2 C8 1.462(3)
N3 C7 1.321(4)
N3 C4 1.324(3)
N4 C5 1.336(3)
N4 C6 1.336(3)
N5 C9 1.318(4)
C2 C3 1.338(4)
C4 C5 1.379(4)
C6 C7 1.359(4)
C8 C9 1.517(4)

loop_
_geom_hbond_atom_site_label_D
_geom_hbond_atom_site_label_H
_geom_hbond_atom_site_label_A
_geom_hbond_distance_DH
_geom_hbond_distance_HA
_geom_hbond_distance_DA
_geom_hbond_angle_DHA
_geom_hbond_site_symmetry_A
C1 H1 O1 0.83(3) 2.49(3) 3.162(3) 140(2) 1_655
C1 H1 O1 0.83(3) 2.53(3) 3.012(3) 118(2) 4_556
C5 H5 O1 0.98(3) 2.23(3) 3.186(3) 166(2) 1_655
N5 H51 N4 0.82(5) 2.42(5) 3.223(4) 167(4) 4_356
